data_4330724
loop_
_publ_author_name
'Fergus R. Knight'
'Rebecca A. M. Randall'
'Kasun S. Athukorala Arachchige'
'Lucy Wakefield'
'John M. Griffin'
'Sharon E. Ashbrook'
'Michael B\"uhl'
'Alexandra M. Z. Slawin'
'J. Derek Woollins'

_publ_contact_author_email frk@st-and.ac.uk
_publ_contact_author_name 'F R KNIGHT'
_publ_section_title
;
 Noncovalent Interactions in Peri-Substituted Chalconium Acenaphthene and
 Naphthalene Salts: A Combined Experimental, Crystallographic,
 Computational, and Solid-State NMR Study
;
_journal_name_full 'Inorganic Chemistry'
_journal_page_first 11087
_journal_page_last 11097
_journal_paper_doi 10.1021/ic301627y
_journal_volume 51
_journal_year 2012
_chemical_formula_moiety 'C20 H16 Br F3 O3 S2'
_chemical_formula_sum 'C20 H16 Br F3 O3 S2'
_chemical_formula_weight 505.36
_space_group_IT_number 2
_symmetry_cell_setting triclinic
_symmetry_Int_Tables_number 2
_symmetry_space_group_name_Hall '-P 1'
_symmetry_space_group_name_H-M 'P -1'
_atom_sites_solution_hydrogens geom
_atom_sites_solution_primary direct
_atom_sites_solution_secondary difmap
_cell_angle_alpha 101.755(3)
_cell_angle_beta 98.148(5)
_cell_angle_gamma 114.784(6)
_cell_formula_units_Z 4
_cell_length_a 12.314(4)
_cell_length_b 12.924(4)
_cell_length_c 14.493(5)
_cell_measurement_reflns_used 7120
_cell_measurement_temperature 125
_cell_measurement_theta_max 26.37
_cell_measurement_theta_min 1.48
_cell_volume 1982.1(11)
_computing_cell_refinement 'CrystalClear-SM Expert 2.0 r5'
_computing_data_collection 'CrystalClear-SM Expert 2.0 r5 (Rigaku, 2010)'
_computing_data_reduction 'CrystalClear-SM Expert 2.0 r5'
_computing_molecular_graphics 'CrystalStructure 4.0'
_computing_publication_material 'CrystalStructure 4.0 (Rigaku, 2010)'
_computing_structure_refinement 'SHELXL97 (Sheldrick, 2008)'
_computing_structure_solution SIR97
_diffrn_ambient_temperature 125
_diffrn_detector_area_resol_mean 29.257
_diffrn_measured_fraction_theta_full 0.992
_diffrn_measured_fraction_theta_max 0.992
_diffrn_measurement_device_type 'Rigaku Saturn70'
_diffrn_measurement_method \w
_diffrn_radiation_type 'Mo K\a'
_diffrn_radiation_wavelength 0.71075
_diffrn_reflns_av_R_equivalents 0.0719
_diffrn_reflns_limit_h_max 14
_diffrn_reflns_limit_h_min -13
_diffrn_reflns_limit_k_max 15
_diffrn_reflns_limit_k_min -14
_diffrn_reflns_limit_l_max 15
_diffrn_reflns_limit_l_min -17
_diffrn_reflns_number 15354
_diffrn_reflns_theta_full 25.00
_diffrn_reflns_theta_max 25.00
_diffrn_standards_number 0
_exptl_absorpt_coefficient_mu 2.338
_exptl_absorpt_correction_T_max 0.932
_exptl_absorpt_correction_T_min 0.587
_exptl_absorpt_correction_type multi-scan
_exptl_absorpt_process_details 'REQAB (Rigaku, 1998)'
_exptl_crystal_colour colorless
_exptl_crystal_density_diffrn 1.693
_exptl_crystal_description chip
_exptl_crystal_F_000 1016.00
_exptl_crystal_size_max 0.180
_exptl_crystal_size_mid 0.120
_exptl_crystal_size_min 0.030
_refine_diff_density_max 0.810
_refine_diff_density_min -0.970
_refine_ls_extinction_method none
_refine_ls_goodness_of_fit_ref 1.131
_refine_ls_hydrogen_treatment constr
_refine_ls_number_parameters 523
_refine_ls_number_reflns 6926
_refine_ls_number_restraints 0
_refine_ls_R_factor_gt 0.0835
_refine_ls_shift/su_max 0.003
_refine_ls_structure_factor_coef Fsqd
_refine_ls_weighting_details 'w = 1/[\s^2^(Fo^2^)+(0.1397P)^2^+4.6810P] where P=(Fo^2^+2Fc^2^)/3'
_refine_ls_weighting_scheme calc
_refine_ls_wR_factor_ref 0.2767
_reflns_number_gt 5416
_reflns_number_total 6930
_reflns_threshold_expression F^2^>2.0\s(F^2^)
_cod_data_source_file ic301627y_si_001_08.cif
_cod_data_source_block Ferg-111-6
_cod_original_cell_volume 1982.2(11)
_cod_database_code 4330724

loop_
_symmetry_equiv_pos_site_id
_symmetry_equiv_pos_as_xyz
1 +X,+Y,+Z
2 -X,-Y,-Z

loop_
_atom_site_label
_atom_site_type_symbol
_atom_site_fract_x
_atom_site_fract_y
_atom_site_fract_z
_atom_site_U_iso_or_equiv
_atom_site_adp_type
_atom_site_occupancy
_atom_site_symmetry_multiplicity
_atom_site_calc_flag
_atom_site_refinement_flags
Br1 Br 1.22107(8) 1.17519(8) 0.21668(7) 0.0366(3) Uani 1.0 2 d .
Br2 Br 0.78659(9) 0.95211(8) 0.30589(7) 0.0380(3) Uani 1.0 2 d .
S1 S 1.04491(19) 1.28612(19) 0.15556(15) 0.0288(5) Uani 1.0 2 d .
S2 S 0.6707(3) 0.6695(2) 0.23521(17) 0.0396(6) Uani 1.0 2 d .
S3 S 0.7083(2) 1.4084(2) -0.08007(18) 0.0353(6) Uani 1.0 2 d .
S4 S 0.6493(3) 1.2741(2) 0.29246(19) 0.0415(6) Uani 1.0 2 d .
F1 F 0.7743(8) 1.2400(7) -0.1203(6) 0.088(3) Uani 1.0 2 d .
F2 F 0.5874(8) 1.1863(6) -0.1865(6) 0.094(4) Uani 1.0 2 d .
F3 F 0.6430(7) 1.2101(6) -0.0331(6) 0.074(3) Uani 1.0 2 d .
F4 F 0.4886(9) 1.0887(9) 0.1474(6) 0.118(4) Uani 1.0 2 d .
F5 F 0.6104(6) 1.0540(5) 0.2392(6) 0.0633(19) Uani 1.0 2 d .
F6 F 0.4621(6) 1.0755(6) 0.2870(7) 0.075(3) Uani 1.0 2 d .
O1 O 0.7385(8) 1.4390(7) -0.1662(6) 0.059(2) Uani 1.0 2 d .
O2 O 0.5925(8) 1.4009(8) -0.0677(9) 0.078(3) Uani 1.0 2 d .
O3 O 0.8082(7) 1.4682(7) 0.0050(6) 0.058(2) Uani 1.0 2 d .
O4 O 0.7333(8) 1.3022(7) 0.2296(6) 0.060(3) Uani 1.0 2 d .
O5 O 0.5659(9) 1.3269(7) 0.2881(7) 0.067(3) Uani 1.0 2 d .
O6 O 0.7019(8) 1.2775(7) 0.3887(6) 0.065(3) Uani 1.0 2 d .
C1 C 0.9273(8) 1.1338(7) 0.1183(6) 0.0258(18) Uani 1.0 2 d .
C2 C 0.8079(8) 1.1134(8) 0.0869(7) 0.031(2) Uani 1.0 2 d .
C3 C 0.7045(8) 0.9960(7) 0.0468(6) 0.0267(18) Uani 1.0 2 d .
C4 C 0.7346(9) 0.9035(8) 0.0362(7) 0.036(3) Uani 1.0 2 d .
C5 C 0.8541(9) 0.9211(9) 0.0697(6) 0.034(2) Uani 1.0 2 d .
C6 C 0.8642(8) 0.8171(8) 0.0571(7) 0.032(2) Uani 1.0 2 d .
C7 C 0.9727(10) 0.8198(9) 0.0943(7) 0.040(3) Uani 1.0 2 d .
C8 C 1.0757(9) 0.9284(9) 0.1387(7) 0.034(2) Uani 1.0 2 d .
C9 C 1.0708(9) 1.0364(9) 0.1489(7) 0.035(2) Uani 1.0 2 d .
C10 C 0.9571(8) 1.0378(8) 0.1143(6) 0.0250(18) Uani 1.0 2 d .
C11 C 0.6469(9) 0.7697(8) -0.0047(8) 0.040(3) Uani 1.0 2 d .
C12 C 0.7344(9) 0.7116(9) 0.0030(8) 0.040(3) Uani 1.0 2 d .
C13 C 1.0657(8) 1.3416(8) 0.2847(6) 0.0286(19) Uani 1.0 2 d .
C14 C 1.1777(8) 1.4434(8) 0.3339(6) 0.0296(19) Uani 1.0 2 d .
C15 C 1.1937(9) 1.4921(8) 0.4333(7) 0.034(2) Uani 1.0 2 d .
C16 C 1.1036(8) 1.4410(9) 0.4788(7) 0.035(2) Uani 1.0 2 d .
C17 C 0.9945(9) 1.3376(9) 0.4283(7) 0.043(3) Uani 1.0 2 d .
C18 C 0.9741(9) 1.2867(8) 0.3295(7) 0.036(3) Uani 1.0 2 d .
C19 C 0.9714(9) 1.3676(8) 0.1111(7) 0.031(2) Uani 1.0 2 d .
C20 C 0.8263(9) 0.6943(8) 0.2744(7) 0.037(3) Uani 1.0 2 d .
C21 C 0.8534(10) 0.6019(9) 0.2611(8) 0.045(3) Uani 1.0 2 d .
C22 C 0.9728(10) 0.6108(9) 0.2928(8) 0.044(3) Uani 1.0 2 d .
C23 C 1.0645(10) 0.7219(8) 0.3372(7) 0.039(3) Uani 1.0 2 d .
C24 C 1.0445(8) 0.8225(9) 0.3522(7) 0.037(3) Uani 1.0 2 d .
C25 C 1.1541(9) 0.9298(9) 0.4038(7) 0.041(3) Uani 1.0 2 d .
C26 C 1.1469(10) 1.0311(9) 0.4215(8) 0.044(3) Uani 1.0 2 d .
C27 C 1.0343(10) 1.0314(9) 0.3927(7) 0.043(3) Uani 1.0 2 d .
C28 C 0.9295(8) 0.9291(8) 0.3433(7) 0.0290(19) Uani 1.0 2 d .
C29 C 0.9257(8) 0.8172(8) 0.3233(7) 0.032(2) Uani 1.0 2 d .
C30 C 1.1988(10) 0.7617(9) 0.3798(9) 0.046(3) Uani 1.0 2 d .
C31 C 1.2579(10) 0.8969(11) 0.4225(10) 0.056(3) Uani 1.0 2 d .
C32 C 0.6189(8) 0.6745(8) 0.3451(7) 0.034(2) Uani 1.0 2 d .
C33 C 0.5425(9) 0.7271(11) 0.3569(9) 0.051(3) Uani 1.0 2 d .
C34 C 0.5002(10) 0.7322(10) 0.4396(10) 0.059(4) Uani 1.0 2 d .
C35 C 0.5376(8) 0.6892(9) 0.5113(9) 0.046(3) Uani 1.0 2 d .
C36 C 0.6138(8) 0.6374(9) 0.4980(7) 0.038(3) Uani 1.0 2 d .
C37 C 0.6566(9) 0.6309(8) 0.4156(6) 0.033(2) Uani 1.0 2 d .
C38 C 0.5838(11) 0.5126(9) 0.1702(8) 0.053(3) Uani 1.0 2 d .
C39 C 0.6738(11) 1.2538(10) -0.1068(9) 0.054(3) Uani 1.0 2 d .
C40 C 0.5471(9) 1.1172(9) 0.2397(8) 0.044(3) Uani 1.0 2 d .
H2 H 0.7924 1.1802 0.0920 0.0372 Uiso 1.0 2 calc R
H3 H 0.6216 0.9831 0.0288 0.0320 Uiso 1.0 2 calc R
H7 H 0.9780 0.7478 0.0898 0.0476 Uiso 1.0 2 calc R
H8 H 1.1524 0.9301 0.1632 0.0412 Uiso 1.0 2 calc R
H11A H 0.6018 0.7492 -0.0734 0.0474 Uiso 1.0 2 calc R
H11B H 0.5861 0.7435 0.0343 0.0474 Uiso 1.0 2 calc R
H12A H 0.7084 0.6531 0.0403 0.0479 Uiso 1.0 2 calc R
H12B H 0.7347 0.6707 -0.0626 0.0479 Uiso 1.0 2 calc R
H14 H 1.2397 1.4776 0.3015 0.0355 Uiso 1.0 2 calc R
H15 H 1.2680 1.5616 0.4696 0.0405 Uiso 1.0 2 calc R
H16 H 1.1156 1.4766 0.5461 0.0425 Uiso 1.0 2 calc R
H17 H 0.9341 1.3020 0.4615 0.0517 Uiso 1.0 2 calc R
H18 H 0.9000 1.2167 0.2938 0.0438 Uiso 1.0 2 calc R
H19A H 0.8900 1.3417 0.1250 0.0373 Uiso 1.0 2 calc R
H19B H 0.9614 1.3522 0.0406 0.0373 Uiso 1.0 2 calc R
H19C H 1.0227 1.4531 0.1436 0.0373 Uiso 1.0 2 calc R
H21 H 0.7874 0.5247 0.2279 0.0536 Uiso 1.0 2 calc R
H22 H 0.9867 0.5429 0.2832 0.0533 Uiso 1.0 2 calc R
H26 H 1.2192 1.1043 0.4540 0.0526 Uiso 1.0 2 calc R
H27 H 1.0306 1.1047 0.4078 0.0517 Uiso 1.0 2 calc R
H30A H 1.2374 0.7400 0.3287 0.0550 Uiso 1.0 2 calc R
H30B H 1.2088 0.7241 0.4313 0.0550 Uiso 1.0 2 calc R
H31A H 1.2958 0.9210 0.4933 0.0670 Uiso 1.0 2 calc R
H31B H 1.3227 0.9368 0.3903 0.0670 Uiso 1.0 2 calc R
H33 H 0.5197 0.7592 0.3086 0.0618 Uiso 1.0 2 calc R
H34 H 0.4451 0.7653 0.4476 0.0710 Uiso 1.0 2 calc R
H35 H 0.5107 0.6955 0.5695 0.0554 Uiso 1.0 2 calc R
H36 H 0.6371 0.6056 0.5464 0.0459 Uiso 1.0 2 calc R
H37 H 0.7111 0.5971 0.4075 0.0399 Uiso 1.0 2 calc R
H38A H 0.5903 0.4658 0.2142 0.0642 Uiso 1.0 2 calc R
H38B H 0.6171 0.4945 0.1150 0.0642 Uiso 1.0 2 calc R
H38C H 0.4967 0.4922 0.1461 0.0642 Uiso 1.0 2 calc R

loop_
_atom_site_aniso_label
_atom_site_aniso_U_11
_atom_site_aniso_U_22
_atom_site_aniso_U_33
_atom_site_aniso_U_12
_atom_site_aniso_U_13
_atom_site_aniso_U_23
Br1 0.0334(5) 0.0422(6) 0.0334(6) 0.0179(4) 0.0053(4) 0.0107(4)
Br2 0.0416(6) 0.0343(6) 0.0375(6) 0.0151(4) 0.0107(5) 0.0140(5)
S1 0.0308(11) 0.0283(12) 0.0241(11) 0.0120(9) 0.0055(9) 0.0059(9)
S2 0.0431(14) 0.0317(13) 0.0275(13) 0.0051(10) -0.0023(10) 0.0100(10)
S3 0.0333(12) 0.0318(12) 0.0406(14) 0.0138(10) 0.0081(10) 0.0138(11)
S4 0.0494(14) 0.0301(13) 0.0437(15) 0.0148(11) 0.0217(12) 0.0092(11)
F1 0.099(6) 0.087(6) 0.084(6) 0.069(5) -0.001(5) -0.002(5)
F2 0.106(6) 0.036(4) 0.087(6) 0.012(4) -0.054(5) 0.011(4)
F3 0.099(6) 0.053(4) 0.078(5) 0.034(4) 0.014(5) 0.042(4)
F4 0.112(7) 0.130(8) 0.065(6) 0.058(6) -0.050(6) -0.021(5)
F5 0.066(4) 0.034(4) 0.098(6) 0.031(3) 0.022(4) 0.018(4)
F6 0.053(4) 0.042(4) 0.126(7) 0.014(3) 0.041(5) 0.022(4)
O1 0.068(5) 0.051(5) 0.037(5) 0.006(4) 0.010(4) 0.019(4)
O2 0.055(5) 0.061(6) 0.156(10) 0.038(5) 0.062(6) 0.057(6)
O3 0.051(5) 0.057(5) 0.048(5) 0.023(4) -0.012(4) -0.001(4)
O4 0.086(6) 0.041(5) 0.074(6) 0.032(4) 0.059(5) 0.025(4)
O5 0.110(7) 0.050(5) 0.095(7) 0.058(5) 0.073(6) 0.049(5)
O6 0.067(5) 0.061(5) 0.029(4) 0.008(4) -0.004(4) -0.006(4)
C1 0.033(5) 0.018(4) 0.013(4) 0.004(4) 0.002(4) -0.001(3)
C2 0.024(5) 0.023(5) 0.035(5) 0.003(4) 0.001(4) 0.008(4)
C3 0.025(4) 0.029(5) 0.023(5) 0.014(4) 0.007(4) -0.002(4)
C4 0.033(5) 0.037(6) 0.023(5) 0.005(4) 0.007(4) 0.001(4)
C5 0.052(6) 0.044(6) 0.011(4) 0.022(5) 0.010(4) 0.015(4)
C6 0.037(5) 0.035(5) 0.025(5) 0.020(4) 0.011(4) 0.003(4)
C7 0.063(7) 0.035(6) 0.027(5) 0.026(5) 0.014(5) 0.010(4)
C8 0.051(6) 0.043(6) 0.028(5) 0.033(5) 0.019(5) 0.016(4)
C9 0.036(5) 0.045(6) 0.021(5) 0.017(5) 0.008(4) 0.007(4)
C10 0.028(5) 0.030(5) 0.023(5) 0.016(4) 0.013(4) 0.008(4)
C11 0.037(5) 0.020(5) 0.042(6) -0.001(4) 0.016(5) -0.001(4)
C12 0.037(5) 0.043(6) 0.038(6) 0.014(5) 0.015(5) 0.014(5)
C13 0.028(5) 0.038(5) 0.018(5) 0.017(4) 0.002(4) 0.004(4)
C14 0.028(5) 0.030(5) 0.025(5) 0.009(4) 0.006(4) 0.007(4)
C15 0.037(5) 0.029(5) 0.025(5) 0.010(4) 0.001(4) 0.003(4)
C16 0.035(5) 0.048(6) 0.021(5) 0.021(5) 0.010(4) -0.000(4)
C17 0.046(6) 0.035(6) 0.037(6) 0.007(5) 0.008(5) 0.017(5)
C18 0.042(6) 0.029(5) 0.028(5) 0.012(4) 0.001(4) 0.004(4)
C19 0.045(6) 0.029(5) 0.024(5) 0.020(4) 0.007(4) 0.010(4)
C20 0.039(5) 0.033(5) 0.025(5) 0.004(4) 0.009(4) 0.010(4)
C21 0.051(6) 0.036(6) 0.035(6) 0.010(5) 0.018(5) 0.003(5)
C22 0.053(6) 0.035(6) 0.056(7) 0.022(5) 0.033(6) 0.016(5)
C23 0.066(7) 0.026(5) 0.037(6) 0.025(5) 0.028(5) 0.017(5)
C24 0.027(5) 0.049(6) 0.031(5) 0.012(4) 0.010(4) 0.017(5)
C25 0.041(6) 0.047(6) 0.031(6) 0.013(5) 0.011(5) 0.018(5)
C26 0.051(6) 0.037(6) 0.043(6) 0.016(5) 0.015(5) 0.018(5)
C27 0.065(7) 0.027(5) 0.037(6) 0.018(5) 0.010(5) 0.018(5)
C28 0.028(5) 0.028(5) 0.028(5) 0.010(4) 0.007(4) 0.006(4)
C29 0.036(5) 0.040(6) 0.024(5) 0.019(4) 0.011(4) 0.016(4)
C30 0.050(6) 0.046(6) 0.057(7) 0.027(5) 0.033(5) 0.020(5)
C31 0.032(6) 0.075(8) 0.075(9) 0.027(6) 0.019(6) 0.042(7)
C32 0.022(5) 0.034(5) 0.042(6) 0.008(4) 0.004(4) 0.013(5)
C33 0.026(5) 0.081(8) 0.056(7) 0.024(6) 0.014(5) 0.039(7)
C34 0.034(6) 0.052(7) 0.092(10) 0.019(5) 0.014(6) 0.026(7)
C35 0.022(5) 0.053(7) 0.058(7) 0.012(5) 0.012(5) 0.015(6)
C36 0.031(5) 0.042(6) 0.036(6) 0.011(5) 0.004(4) 0.019(5)
C37 0.044(5) 0.034(5) 0.022(5) 0.017(4) 0.013(4) 0.008(4)
C38 0.063(7) 0.037(6) 0.036(6) 0.004(5) -0.006(5) 0.017(5)
C39 0.050(7) 0.041(6) 0.062(8) 0.023(5) -0.011(6) 0.011(6)
C40 0.041(6) 0.042(6) 0.034(6) 0.010(5) 0.007(5) 0.001(5)

loop_
_atom_type_symbol
_atom_type_description
_atom_type_scat_dispersion_real
_atom_type_scat_dispersion_imag
_atom_type_scat_source
C C 0.0033 0.0016
;
International Tables for Crystallography
(1992, Vol. C, Tables 4.2.6.8 and 6.1.1.4)
;
H H 0.0000 0.0000
;
International Tables for Crystallography
(1992, Vol. C, Table 6.1.1.4)
;
Br Br -0.2901 2.4595
;
International Tables for Crystallography
(1992, Vol. C, Tables 4.2.6.8 and 6.1.1.4)
;
F F 0.0171 0.0103
;
International Tables for Crystallography
(1992, Vol. C, Tables 4.2.6.8 and 6.1.1.4)
;
O O 0.0106 0.0060
;
International Tables for Crystallography
(1992, Vol. C, Tables 4.2.6.8 and 6.1.1.4)
;
S S 0.1246 0.1234
;
International Tables for Crystallography
(1992, Vol. C, Tables 4.2.6.8 and 6.1.1.4)
;

loop_
_geom_angle_atom_site_label_1
_geom_angle_atom_site_label_2
_geom_angle_atom_site_label_3
_geom_angle
_geom_angle_publ_flag
C1 S1 C13 106.4(4) yes
C1 S1 C19 105.5(5) yes
C13 S1 C19 100.0(5) yes
C20 S2 C32 103.6(5) yes
C20 S2 C38 104.8(6) yes
C32 S2 C38 101.3(5) yes
O1 S3 O2 114.2(7) yes
O1 S3 O3 114.6(5) yes
O1 S3 C39 103.7(6) yes
O2 S3 O3 115.8(6) yes
O2 S3 C39 100.9(6) yes
O3 S3 C39 105.2(6) yes
O4 S4 O5 114.8(6) yes
O4 S4 O6 116.0(6) yes
O4 S4 C40 104.2(5) yes
O5 S4 O6 114.8(6) yes
O5 S4 C40 103.2(5) yes
O6 S4 C40 101.0(5) yes
S1 C1 C2 116.7(8) yes
S1 C1 C10 121.8(7) yes
C2 C1 C10 121.3(7) yes
C1 C2 C3 123.4(10) yes
C2 C3 C4 115.1(9) yes
C3 C4 C5 122.7(8) yes
C3 C4 C11 127.8(9) yes
C5 C4 C11 109.4(10) yes
C4 C5 C6 114.0(8) yes
C4 C5 C10 122.5(11) yes
C6 C5 C10 123.5(10) yes
C5 C6 C7 120.5(8) yes
C5 C6 C12 107.8(9) yes
C7 C6 C12 131.6(10) yes
C6 C7 C8 119.2(11) yes
C7 C8 C9 122.0(11) yes
Br1 C9 C8 115.3(8) yes
Br1 C9 C10 123.9(8) yes
C8 C9 C10 120.7(8) yes
C1 C10 C5 114.7(9) yes
C1 C10 C9 131.5(7) yes
C5 C10 C9 113.8(10) yes
C4 C11 C12 103.7(8) yes
C6 C12 C11 104.8(8) yes
S1 C13 C14 115.3(7) yes
S1 C13 C18 121.0(6) yes
C14 C13 C18 123.7(8) yes
C13 C14 C15 116.5(8) yes
C14 C15 C16 120.8(7) yes
C15 C16 C17 121.2(9) yes
C16 C17 C18 120.1(10) yes
C13 C18 C17 117.6(7) yes
S2 C20 C21 120.8(6) yes
S2 C20 C29 119.3(9) yes
C21 C20 C29 119.9(10) yes
C20 C21 C22 125.5(8) yes
C21 C22 C23 115.5(12) yes
C22 C23 C24 122.5(11) yes
C22 C23 C30 128.9(12) yes
C24 C23 C30 108.6(8) yes
C23 C24 C25 112.5(10) yes
C23 C24 C29 123.7(8) yes
C25 C24 C29 123.7(11) yes
C24 C25 C26 118.0(11) yes
C24 C25 C31 107.2(10) yes
C26 C25 C31 134.7(9) yes
C25 C26 C27 120.6(8) yes
C26 C27 C28 121.5(11) yes
Br2 C28 C27 114.1(9) yes
Br2 C28 C29 123.2(6) yes
C27 C28 C29 122.7(10) yes
C20 C29 C24 112.9(10) yes
C20 C29 C28 133.8(10) yes
C24 C29 C28 113.2(7) yes
C23 C30 C31 105.8(11) yes
C25 C31 C30 106.0(8) yes
S2 C32 C33 117.0(9) yes
S2 C32 C37 121.4(9) yes
C33 C32 C37 121.6(11) yes
C32 C33 C34 118.9(13) yes
C33 C34 C35 120.2(13) yes
C34 C35 C36 119.8(12) yes
C35 C36 C37 120.8(12) yes
C32 C37 C36 118.6(11) yes
S3 C39 F1 111.0(7) yes
S3 C39 F2 113.3(10) yes
S3 C39 F3 111.7(9) yes
F1 C39 F2 105.4(11) yes
F1 C39 F3 105.8(12) yes
F2 C39 F3 109.2(9) yes
S4 C40 F4 113.3(9) yes
S4 C40 F5 111.0(7) yes
S4 C40 F6 112.8(8) yes
F4 C40 F5 104.8(10) yes
F4 C40 F6 107.1(9) yes
F5 C40 F6 107.3(10) yes
C1 C2 H2 118.282 no
C3 C2 H2 118.281 no
C2 C3 H3 122.446 no
C4 C3 H3 122.453 no
C6 C7 H7 120.422 no
C8 C7 H7 120.416 no
C7 C8 H8 118.986 no
C9 C8 H8 118.983 no
C4 C11 H11A 111.013 no
C4 C11 H11B 111.010 no
C12 C11 H11A 111.016 no
C12 C11 H11B 111.017 no
H11A C11 H11B 109.003 no
C6 C12 H12A 110.776 no
C6 C12 H12B 110.782 no
C11 C12 H12A 110.775 no
C11 C12 H12B 110.784 no
H12A C12 H12B 108.853 no
C13 C14 H14 121.721 no
C15 C14 H14 121.732 no
C14 C15 H15 119.586 no
C16 C15 H15 119.590 no
C15 C16 H16 119.416 no
C17 C16 H16 119.418 no
C16 C17 H17 119.971 no
C18 C17 H17 119.963 no
C13 C18 H18 121.186 no
C17 C18 H18 121.194 no
S1 C19 H19A 109.476 no
S1 C19 H19B 109.470 no
S1 C19 H19C 109.477 no
H19A C19 H19B 109.469 no
H19A C19 H19C 109.468 no
H19B C19 H19C 109.467 no
C20 C21 H21 117.275 no
C22 C21 H21 117.264 no
C21 C22 H22 122.237 no
C23 C22 H22 122.233 no
C25 C26 H26 119.714 no
C27 C26 H26 119.710 no
C26 C27 H27 119.268 no
C28 C27 H27 119.267 no
C23 C30 H30A 110.588 no
C23 C30 H30B 110.586 no
C31 C30 H30A 110.584 no
C31 C30 H30B 110.583 no
H30A C30 H30B 108.727 no
C25 C31 H31A 110.538 no
C25 C31 H31B 110.542 no
C30 C31 H31A 110.546 no
C30 C31 H31B 110.548 no
H31A C31 H31B 108.702 no
C32 C33 H33 120.553 no
C34 C33 H33 120.552 no
C33 C34 H34 119.901 no
C35 C34 H34 119.898 no
C34 C35 H35 120.101 no
C36 C35 H35 120.079 no
C35 C36 H36 119.579 no
C37 C36 H36 119.573 no
C32 C37 H37 120.707 no
C36 C37 H37 120.692 no
S2 C38 H38A 109.471 no
S2 C38 H38B 109.470 no
S2 C38 H38C 109.468 no
H38A C38 H38B 109.478 no
H38A C38 H38C 109.478 no
H38B C38 H38C 109.462 no

loop_
_geom_bond_atom_site_label_1
_geom_bond_atom_site_label_2
_geom_bond_distance
_geom_bond_publ_flag
Br1 C9 1.895(8) yes
Br2 C28 1.927(11) yes
S1 C1 1.794(7) yes
S1 C13 1.801(9) yes
S1 C19 1.804(12) yes
S2 C20 1.789(11) yes
S2 C32 1.797(11) yes
S2 C38 1.806(10) yes
S3 O1 1.437(9) yes
S3 O2 1.427(11) yes
S3 O3 1.420(7) yes
S3 C39 1.803(13) yes
S4 O4 1.455(10) yes
S4 O5 1.453(12) yes
S4 O6 1.436(9) yes
S4 C40 1.799(10) yes
F1 C39 1.356(18) yes
F2 C39 1.300(12) yes
F3 C39 1.336(16) yes
F4 C40 1.322(13) yes
F5 C40 1.345(16) yes
F6 C40 1.318(14) yes
C1 C2 1.369(13) yes
C1 C10 1.427(15) yes
C2 C3 1.440(10) yes
C3 C4 1.379(16) yes
C4 C5 1.387(15) yes
C4 C11 1.531(11) yes
C5 C6 1.379(17) yes
C5 C10 1.438(10) yes
C6 C7 1.351(17) yes
C6 C12 1.553(11) yes
C7 C8 1.379(11) yes
C8 C9 1.401(17) yes
C9 C10 1.427(15) yes
C11 C12 1.554(18) yes
C13 C14 1.400(10) yes
C13 C18 1.387(14) yes
C14 C15 1.399(13) yes
C15 C16 1.369(14) yes
C16 C17 1.395(11) yes
C17 C18 1.386(14) yes
C20 C21 1.354(18) yes
C20 C29 1.480(11) yes
C21 C22 1.424(18) yes
C22 C23 1.345(11) yes
C23 C24 1.403(18) yes
C23 C30 1.499(16) yes
C24 C25 1.424(11) yes
C24 C29 1.431(15) yes
C25 C26 1.325(18) yes
C25 C31 1.513(19) yes
C26 C27 1.392(19) yes
C27 C28 1.359(11) yes
C28 C29 1.395(15) yes
C30 C31 1.527(16) yes
C32 C33 1.383(18) yes
C32 C37 1.377(16) yes
C33 C34 1.373(19) yes
C34 C35 1.38(2) yes
C35 C36 1.375(18) yes
C36 C37 1.373(15) yes
C2 H2 0.950 no
C3 H3 0.950 no
C7 H7 0.950 no
C8 H8 0.950 no
C11 H11A 0.990 no
C11 H11B 0.990 no
C12 H12A 0.990 no
C12 H12B 0.990 no
C14 H14 0.950 no
C15 H15 0.950 no
C16 H16 0.950 no
C17 H17 0.950 no
C18 H18 0.950 no
C19 H19A 0.980 no
C19 H19B 0.980 no
C19 H19C 0.980 no
C21 H21 0.950 no
C22 H22 0.950 no
C26 H26 0.950 no
C27 H27 0.950 no
C30 H30A 0.990 no
C30 H30B 0.990 no
C31 H31A 0.990 no
C31 H31B 0.990 no
C33 H33 0.950 no
C34 H34 0.950 no
C35 H35 0.950 no
C36 H36 0.950 no
C37 H37 0.950 no
C38 H38A 0.980 no
C38 H38B 0.980 no
C38 H38C 0.980 no

loop_
_geom_contact_atom_site_label_1
_geom_contact_atom_site_label_2
_geom_contact_distance
_geom_contact_publ_flag
_geom_contact_site_symmetry_2
Br1 S1 3.182(4) no .
Br1 C1 3.465(10) no .
Br1 C13 3.519(12) no .
Br2 S2 3.181(3) no .
Br2 C20 3.516(12) no .
Br2 C32 3.523(10) no .
Br2 C33 3.495(11) no .
S1 C9 3.357(13) no .
S2 C28 3.369(7) no .
F1 O1 2.970(15) no .
F1 O3 2.957(13) no .
F2 O1 2.928(10) no .
F2 O2 2.922(13) no .
F3 O2 2.902(15) no .
F3 O3 2.969(10) no .
F4 O4 2.964(11) no .
F4 O5 2.996(13) no .
F5 O4 2.962(11) no .
F5 O6 2.887(10) no .
F6 O5 2.947(11) no .
F6 O6 2.906(9) no .
C1 C4 2.783(10) no .
C1 C18 3.113(12) no .
C2 C5 2.745(17) no .
C2 C18 3.532(11) no .
C2 C19 2.959(12) no .
C3 C10 2.905(13) no .
C4 C7 3.578(18) no .
C5 C8 2.726(17) no .
C6 C9 2.781(11) no .
C7 C10 2.863(16) no .
C13 C16 2.727(12) no .
C14 C17 2.808(14) no .
C14 C19 3.485(13) no .
C15 C18 2.798(10) no .
C18 C19 3.530(15) no .
C20 C23 2.792(16) no .
C20 C37 3.112(15) no .
C21 C24 2.715(12) no .
C21 C38 3.004(16) no .
C22 C29 2.920(18) no .
C23 C26 3.571(15) no .
C24 C27 2.703(17) no .
C25 C28 2.776(16) no .
C26 C29 2.842(11) no .
C29 C32 3.537(13) no .
C32 C35 2.737(16) no .
C33 C36 2.758(19) no .
C34 C37 2.767(19) no .
C37 C38 3.395(14) no .
Br2 F5 3.113(9) no .
S1 O1 3.387(8) no 2_785
S1 C7 3.541(10) no 2_775
S2 O2 3.409(10) no 2_675
F1 C7 3.499(18) no 2_775
F1 C8 3.390(17) no 2_775
F1 C19 3.455(11) no .
F2 F4 3.466(14) no 2_675
F2 F5 2.885(8) no 2_675
F2 F6 3.155(11) no 2_675
F2 C33 3.380(17) no 2_675
F2 C40 3.418(13) no 2_675
F3 F4 3.416(12) no 2_675
F3 C2 3.275(15) no .
F3 C3 3.519(14) no .
F4 F2 3.466(14) no 2_675
F4 F3 3.416(12) no 2_675
F4 C3 3.072(12) no 2_675
F4 C4 3.593(15) no 2_675
F5 Br2 3.113(9) no .
F5 F2 2.885(8) no 2_675
F5 C2 3.467(13) no .
F5 C3 3.237(13) no .
F6 F2 3.155(11) no 2_675
O1 S1 3.387(8) no 2_785
O1 C14 3.191(13) no 2_785
O1 C19 3.247(11) no 2_785
O1 C33 3.587(12) no 2_675
O2 S2 3.409(10) no 2_675
O2 C11 3.320(14) no 2_675
O2 C12 3.487(13) no 1_565
O2 C38 3.491(16) no 1_565
O2 C38 3.157(18) no 2_675
O3 C19 3.197(15) no .
O3 C19 3.553(13) no 2_785
O4 C2 3.382(14) no .
O4 C18 3.214(15) no .
O4 C19 3.493(14) no .
O4 C21 3.418(14) no 1_565
O5 C35 3.346(16) no 2_676
O5 C37 3.589(13) no 1_565
O5 C38 3.172(16) no 1_565
O6 C15 3.146(11) no 2_786
O6 C16 3.347(11) no 2_786
O6 C17 3.286(15) no .
O6 C18 3.536(15) no .
C1 C7 3.545(14) no 2_775
C2 F3 3.275(15) no .
C2 F5 3.467(13) no .
C2 O4 3.382(14) no .
C3 F3 3.519(14) no .
C3 F4 3.072(12) no 2_675
C3 F5 3.237(13) no .
C4 F4 3.593(15) no 2_675
C5 C9 3.509(14) no 2_775
C7 S1 3.541(10) no 2_775
C7 F1 3.499(18) no 2_775
C7 C1 3.545(14) no 2_775
C7 C29 3.454(14) no .
C8 F1 3.390(17) no 2_775
C9 C5 3.509(14) no 2_775
C11 O2 3.320(14) no 2_675
C11 C38 3.597(11) no 2_665
C12 O2 3.487(13) no 1_545
C14 O1 3.191(13) no 2_785
C15 O6 3.146(11) no 2_786
C15 C36 3.571(17) no 2_776
C16 O6 3.347(11) no 2_786
C16 C16 3.541(17) no 2_786
C17 O6 3.286(15) no .
C18 O4 3.214(15) no .
C18 O6 3.536(15) no .
C19 F1 3.455(11) no .
C19 O1 3.247(11) no 2_785
C19 O3 3.197(15) no .
C19 O3 3.553(13) no 2_785
C19 O4 3.493(14) no .
C21 O4 3.418(14) no 1_545
C27 C27 3.500(16) no 2_776
C29 C7 3.454(14) no .
C33 F2 3.380(17) no 2_675
C33 O1 3.587(12) no 2_675
C35 O5 3.346(16) no 2_676
C36 C15 3.571(17) no 2_776
C36 C36 3.500(13) no 2_666
C37 O5 3.589(13) no 1_545
C38 O2 3.491(16) no 1_545
C38 O2 3.157(18) no 2_675
C38 O5 3.172(16) no 1_545
C38 C11 3.597(11) no 2_665
C40 F2 3.418(13) no 2_675
Br1 H8 2.8139 no .
Br2 H27 2.7721 no .
Br2 H33 3.1979 no .
S1 H2 2.7376 no .
S1 H14 2.7932 no .
S1 H18 2.8998 no .
S2 H21 2.7925 no .
S2 H33 2.7931 no .
S2 H37 2.8888 no .
C1 H3 3.3299 no .
C1 H18 2.6773 no .
C1 H19A 2.8957 no .
C1 H19B 3.1373 no .
C2 H18 2.8622 no .
C2 H19A 2.5912 no .
C2 H19B 3.1405 no .
C3 H11A 2.9211 no .
C3 H11B 2.9155 no .
C4 H2 3.2358 no .
C4 H12A 3.1286 no .
C4 H12B 3.0579 no .
C5 H3 3.2902 no .
C5 H7 3.2309 no .
C5 H11A 3.0654 no .
C5 H11B 3.0179 no .
C5 H12A 3.0610 no .
C5 H12B 2.9995 no .
C6 H8 3.2061 no .
C6 H11A 3.1630 no .
C6 H11B 3.0923 no .
C7 H12A 2.9260 no .
C7 H12B 3.0108 no .
C9 H7 3.2870 no .
C10 H2 3.2845 no .
C10 H8 3.3082 no .
C10 H18 3.4695 no .
C11 H3 2.8566 no .
C12 H7 2.8835 no .
C13 H2 3.5422 no .
C13 H15 3.2465 no .
C13 H17 3.2363 no .
C13 H19A 2.9364 no .
C13 H19C 2.8407 no .
C14 H16 3.2603 no .
C14 H18 3.3112 no .
C14 H19C 3.1805 no .
C15 H17 3.2587 no .
C16 H14 3.2702 no .
C16 H18 3.2735 no .
C17 H15 3.2602 no .
C18 H2 3.4715 no .
C18 H14 3.3127 no .
C18 H16 3.2613 no .
C18 H19A 3.3125 no .
C19 H2 2.4243 no .
C19 H14 3.5259 no .
C19 H18 3.5938 no .
C20 H22 3.3184 no .
C20 H37 2.7520 no .
C20 H38A 2.9931 no .
C20 H38B 2.9909 no .
C21 H37 2.9309 no .
C21 H38A 2.8573 no .
C21 H38B 2.9239 no .
C22 H30A 2.8778 no .
C22 H30B 2.8635 no .
C23 H21 3.1914 no .
C23 H31A 3.0832 no .
C23 H31B 3.0736 no .
C24 H22 3.2769 no .
C24 H26 3.2262 no .
C24 H30A 3.0178 no .
C24 H30B 3.0199 no .
C24 H31A 3.0366 no .
C24 H31B 3.0194 no .
C25 H27 3.2067 no .
C25 H30A 3.0974 no .
C25 H30B 3.0877 no .
C26 H31A 2.9528 no .
C26 H31B 2.9395 no .
C28 H26 3.2488 no .
C29 H21 3.3027 no .
C29 H27 3.2638 no .
C29 H37 3.5475 no .
C30 H22 2.8173 no .
C31 H26 2.8718 no .
C32 H34 3.2343 no .
C32 H36 3.2239 no .
C32 H38A 2.8155 no .
C32 H38C 3.0275 no .
C33 H35 3.2460 no .
C33 H37 3.2658 no .
C34 H36 3.2429 no .
C35 H33 3.2501 no .
C35 H37 3.2493 no .
C36 H34 3.2437 no .
C37 H33 3.2639 no .
C37 H35 3.2453 no .
C37 H38A 3.0117 no .
C38 H21 2.4563 no .
C38 H37 3.3141 no .
H2 H3 2.4003 no .
H2 H18 2.8889 no .
H2 H19A 1.8329 no .
H2 H19B 2.6576 no .
H2 H19C 3.3138 no .
H3 H11A 2.9744 no .
H3 H11B 2.9602 no .
H7 H8 2.3203 no .
H7 H12A 2.9318 no .
H7 H12B 3.0942 no .
H11A H12A 2.7512 no .
H11A H12B 2.2621 no .
H11B H12A 2.2623 no .
H11B H12B 2.7993 no .
H14 H15 2.3677 no .
H14 H19C 3.1205 no .
H15 H16 2.3046 no .
H16 H17 2.3359 no .
H17 H18 2.3521 no .
H18 H19A 3.2106 no .
H21 H22 2.3667 no .
H21 H37 2.9946 no .
H21 H38A 2.1817 no .
H21 H38B 2.3038 no .
H21 H38C 3.4246 no .
H22 H30A 2.9330 no .
H22 H30B 2.9139 no .
H26 H27 2.3279 no .
H26 H31A 3.0149 no .
H26 H31B 2.9983 no .
H30A H31A 2.7406 no .
H30A H31B 2.2228 no .
H30B H31A 2.2227 no .
H30B H31B 2.7475 no .
H33 H34 2.3297 no .
H34 H35 2.3336 no .
H35 H36 2.3207 no .
H36 H37 2.3267 no .
H37 H38A 2.7759 no .
Br1 H11A 3.2174 no 2_775
Br1 H12B 3.2409 no 2_775
Br2 H18 3.1594 no .
Br2 H31A 3.5320 no 2_776
S1 H7 3.4495 no 2_775
S1 H12B 3.0936 no 2_775
S2 H11B 3.4038 no .
S2 H12A 2.9063 no .
S3 H11B 3.5612 no 2_675
S3 H12A 3.2862 no 1_565
S3 H12B 3.2195 no 1_565
S3 H19C 3.4041 no 2_785
S3 H33 3.5895 no 2_675
S3 H38B 3.3399 no 1_565
S3 H38C 3.3876 no 2_675
S4 H15 3.4120 no 2_786
S4 H16 3.3802 no 2_786
S4 H18 3.4625 no .
S4 H21 3.3644 no 1_565
S4 H35 3.0800 no 2_676
S4 H38A 3.2214 no 1_565
F1 H2 3.3209 no .
F1 H7 2.9510 no 2_775
F1 H8 2.7014 no 2_775
F1 H19A 3.3882 no .
F1 H19B 2.6723 no .
F1 H30A 3.0725 no 2_775
F2 H11B 3.5211 no 2_675
F2 H30A 3.1853 no 2_775
F2 H33 2.4477 no 2_675
F3 H2 2.5999 no .
F3 H3 3.1575 no .
F3 H3 3.1871 no 2_675
F3 H11B 3.1199 no 2_675
F3 H19A 3.0807 no .
F3 H19B 3.4438 no .
F4 H3 3.0359 no .
F4 H3 2.4943 no 2_675
F4 H11A 3.0508 no 2_675
F5 H2 3.4565 no .
F5 H3 3.0406 no .
F5 H18 3.1619 no .
F6 H8 3.4608 no 1_455
F6 H31B 2.7640 no 1_455
F6 H35 3.1083 no 2_676
O1 H12B 3.0870 no 1_565
O1 H14 2.4173 no 2_785
O1 H19B 3.4618 no 2_785
O1 H19C 2.6072 no 2_785
O1 H30A 3.0885 no 2_775
O1 H33 3.1763 no 2_675
O1 H38C 3.4000 no 2_675
O2 H11A 3.5751 no 2_675
O2 H11B 2.4054 no 2_675
O2 H12A 2.9158 no 1_565
O2 H12A 3.5684 no 2_675
O2 H12B 3.1567 no 1_565
O2 H33 3.4162 no 2_675
O2 H38B 2.5937 no 1_565
O2 H38B 3.4294 no 2_675
O2 H38C 2.4422 no 2_675
O3 H7 3.1726 no 1_565
O3 H12A 3.1028 no 1_565
O3 H12B 3.3769 no 1_565
O3 H19A 2.9585 no .
O3 H19B 2.9130 no .
O3 H19B 3.0835 no 2_785
O3 H19C 3.1846 no .
O3 H19C 3.2232 no 2_785
O3 H21 3.2357 no 1_565
O3 H38B 3.1156 no 1_565
O4 H2 2.6626 no .
O4 H16 3.4991 no 2_786
O4 H18 2.8425 no .
O4 H19A 2.5693 no .
O4 H21 2.6718 no 1_565
O4 H22 3.1947 no 1_565
O4 H38A 3.2904 no 1_565
O5 H11A 3.1853 no 2_675
O5 H15 3.4669 no 2_786
O5 H21 3.2354 no 1_565
O5 H35 2.4081 no 2_676
O5 H37 3.1321 no 1_565
O5 H38A 2.2105 no 1_565
O5 H38B 3.5921 no 1_565
O5 H38C 3.5136 no 1_565
O6 H15 2.4651 no 2_786
O6 H16 2.8688 no 2_786
O6 H17 2.7636 no .
O6 H18 3.2516 no .
O6 H30B 2.6921 no 2_776
O6 H31A 3.3685 no 2_776
O6 H34 3.1827 no 2_676
O6 H35 2.9116 no 2_676
C7 H19B 3.0998 no 2_775
C11 H38B 3.4320 no 2_665
C11 H38C 3.1475 no 2_665
C12 H38B 3.4226 no .
C12 H38C 3.0590 no 2_665
C13 H22 3.1390 no 1_565
C14 H22 3.1878 no 1_565
C14 H30B 3.4496 no 1_565
C14 H36 3.0245 no 2_776
C15 H22 3.4750 no 1_565
C15 H30B 2.9317 no 1_565
C15 H34 3.5281 no 1_665
C15 H36 2.8653 no 2_776
C15 H37 3.0794 no 2_776
C16 H16 3.2934 no 2_786
C16 H17 3.4976 no 2_786
C16 H30B 3.5847 no 1_565
C16 H36 3.5423 no 2_776
C16 H37 2.8933 no 2_776
C17 H16 3.2027 no 2_786
C17 H27 3.1843 no .
C17 H30B 3.3878 no 2_776
C18 H22 3.4562 no 1_565
C18 H27 3.0888 no .
C19 H7 3.2586 no 2_775
C19 H22 2.9317 no 1_565
C20 H7 3.4945 no .
C20 H12A 3.3350 no .
C21 H7 3.5539 no .
C21 H16 3.1871 no 2_776
C22 H16 2.9462 no 2_776
C22 H17 3.3745 no 2_776
C22 H19A 3.4536 no 1_545
C22 H19C 2.9741 no 1_545
C23 H16 3.5251 no 2_776
C23 H17 2.9939 no 2_776
C24 H8 3.4988 no .
C24 H17 3.4453 no 2_776
C25 H8 3.4857 no .
C29 H7 3.5402 no .
C30 H15 3.4665 no 1_545
C30 H17 3.0584 no 2_776
C30 H34 3.0312 no 1_655
C31 H17 3.5798 no 2_776
C31 H34 3.4128 no 1_655
C32 H26 3.2874 no 2_776
C33 H26 3.2851 no 2_776
C34 H14 3.4309 no 1_445
C34 H15 2.9474 no 1_445
C34 H26 3.1336 no 2_776
C34 H30A 3.4544 no 1_455
C34 H30B 3.5306 no 1_455
C35 H15 2.9229 no 1_445
C35 H26 2.9443 no 2_776
C35 H36 3.3414 no 2_666
C36 H15 3.5198 no 2_776
C36 H26 2.9587 no 2_776
C36 H36 3.2092 no 2_666
C37 H26 3.1273 no 2_776
C38 H11A 3.0516 no 2_665
C38 H11B 3.5435 no 2_665
C38 H12A 3.0114 no .
C38 H12B 3.5202 no 2_665
C39 H2 3.5254 no .
C39 H11B 3.5196 no 2_675
C39 H19B 3.4191 no .
C39 H30A 3.5452 no 2_775
C39 H33 3.4274 no 2_675
H2 F1 3.3209 no .
H2 F3 2.5999 no .
H2 F5 3.4565 no .
H2 O4 2.6626 no .
H2 C39 3.5254 no .
H3 F3 3.1575 no .
H3 F3 3.1871 no 2_675
H3 F4 3.0359 no .
H3 F4 2.4943 no 2_675
H3 F5 3.0406 no .
H3 H3 3.2235 no 2_675
H7 S1 3.4495 no 2_775
H7 F1 2.9510 no 2_775
H7 O3 3.1726 no 1_545
H7 C19 3.2586 no 2_775
H7 C20 3.4945 no .
H7 C21 3.5539 no .
H7 C29 3.5402 no .
H7 H19B 2.4518 no 2_775
H8 F1 2.7014 no 2_775
H8 F6 3.4608 no 1_655
H8 C24 3.4988 no .
H8 C25 3.4857 no .
H11A Br1 3.2174 no 2_775
H11A F4 3.0508 no 2_675
H11A O2 3.5751 no 2_675
H11A O5 3.1853 no 2_675
H11A C38 3.0516 no 2_665
H11A H38A 2.8799 no 2_665
H11A H38B 3.0333 no 2_665
H11A H38C 2.7277 no 2_665
H11B S2 3.4038 no .
H11B S3 3.5612 no 2_675
H11B F2 3.5211 no 2_675
H11B F3 3.1199 no 2_675
H11B O2 2.4054 no 2_675
H11B C38 3.5435 no 2_665
H11B C39 3.5196 no 2_675
H11B H38B 3.1162 no 2_665
H11B H38C 3.2482 no 2_665
H12A S2 2.9063 no .
H12A S3 3.2862 no 1_545
H12A O2 2.9158 no 1_545
H12A O2 3.5684 no 2_675
H12A O3 3.1028 no 1_545
H12A C20 3.3350 no .
H12A C38 3.0114 no .
H12A H38B 2.4394 no .
H12A H38C 3.3697 no .
H12A H38C 3.0376 no 2_665
H12B Br1 3.2409 no 2_775
H12B S1 3.0936 no 2_775
H12B S3 3.2195 no 1_545
H12B O1 3.0870 no 1_545
H12B O2 3.1567 no 1_545
H12B O3 3.3769 no 1_545
H12B C38 3.5202 no 2_665
H12B H38C 2.6397 no 2_665
H14 O1 2.4173 no 2_785
H14 C34 3.4309 no 1_665
H14 H22 3.5434 no 1_565
H14 H30A 3.3463 no 1_565
H14 H30B 3.5520 no 1_565
H14 H34 3.4781 no 1_665
H14 H36 3.1151 no 2_776
H15 S4 3.4120 no 2_786
H15 O5 3.4669 no 2_786
H15 O6 2.4651 no 2_786
H15 C30 3.4665 no 1_565
H15 C34 2.9474 no 1_665
H15 C35 2.9229 no 1_665
H15 C36 3.5198 no 2_776
H15 H30A 3.4728 no 1_565
H15 H30B 2.6263 no 1_565
H15 H34 2.7415 no 1_665
H15 H35 2.7278 no 1_665
H15 H36 2.8428 no 2_776
H15 H37 3.0409 no 2_776
H16 S4 3.3802 no 2_786
H16 O4 3.4991 no 2_786
H16 O6 2.8688 no 2_786
H16 C16 3.2934 no 2_786
H16 C17 3.2027 no 2_786
H16 C21 3.1871 no 2_776
H16 C22 2.9462 no 2_776
H16 C23 3.5251 no 2_776
H16 H16 3.3103 no 2_786
H16 H17 3.1869 no 2_786
H16 H21 3.3294 no 2_776
H16 H22 2.9405 no 2_776
H16 H37 2.7332 no 2_776
H17 O6 2.7636 no .
H17 C16 3.4976 no 2_786
H17 C22 3.3745 no 2_776
H17 C23 2.9939 no 2_776
H17 C24 3.4453 no 2_776
H17 C30 3.0584 no 2_776
H17 C31 3.5798 no 2_776
H17 H16 3.1869 no 2_786
H17 H27 3.2424 no .
H17 H30B 2.4723 no 2_776
H17 H31A 3.3470 no 2_776
H18 Br2 3.1594 no .
H18 S4 3.4625 no .
H18 F5 3.1619 no .
H18 O4 2.8425 no .
H18 O6 3.2516 no .
H18 H27 3.0958 no .
H19A F1 3.3882 no .
H19A F3 3.0807 no .
H19A O3 2.9585 no .
H19A O4 2.5693 no .
H19A C22 3.4536 no 1_565
H19A H21 3.3185 no 1_565
H19A H22 2.7631 no 1_565
H19B F1 2.6723 no .
H19B F3 3.4438 no .
H19B O1 3.4618 no 2_785
H19B O3 2.9130 no .
H19B O3 3.0835 no 2_785
H19B C7 3.0998 no 2_775
H19B C39 3.4191 no .
H19B H7 2.4518 no 2_775
H19C S3 3.4041 no 2_785
H19C O1 2.6072 no 2_785
H19C O3 3.1846 no .
H19C O3 3.2232 no 2_785
H19C C22 2.9741 no 1_565
H19C H22 2.3170 no 1_565
H21 S4 3.3644 no 1_545
H21 O3 3.2357 no 1_545
H21 O4 2.6718 no 1_545
H21 O5 3.2354 no 1_545
H21 H16 3.3294 no 2_776
H21 H19A 3.3185 no 1_545
H22 O4 3.1947 no 1_545
H22 C13 3.1390 no 1_545
H22 C14 3.1878 no 1_545
H22 C15 3.4750 no 1_545
H22 C18 3.4562 no 1_545
H22 C19 2.9317 no 1_545
H22 H14 3.5434 no 1_545
H22 H16 2.9405 no 2_776
H22 H19A 2.7631 no 1_545
H22 H19C 2.3170 no 1_545
H26 C32 3.2874 no 2_776
H26 C33 3.2851 no 2_776
H26 C34 3.1336 no 2_776
H26 C35 2.9443 no 2_776
H26 C36 2.9587 no 2_776
H26 C37 3.1273 no 2_776
H26 H35 3.3674 no 2_776
H26 H36 3.4120 no 2_776
H27 C17 3.1843 no .
H27 C18 3.0888 no .
H27 H17 3.2424 no .
H27 H18 3.0958 no .
H30A F1 3.0725 no 2_775
H30A F2 3.1853 no 2_775
H30A O1 3.0885 no 2_775
H30A C34 3.4544 no 1_655
H30A C39 3.5452 no 2_775
H30A H14 3.3463 no 1_545
H30A H15 3.4728 no 1_545
H30A H33 3.4377 no 1_655
H30A H34 2.7273 no 1_655
H30B O6 2.6921 no 2_776
H30B C14 3.4496 no 1_545
H30B C15 2.9317 no 1_545
H30B C16 3.5847 no 1_545
H30B C17 3.3878 no 2_776
H30B C34 3.5306 no 1_655
H30B H14 3.5520 no 1_545
H30B H15 2.6263 no 1_545
H30B H17 2.4723 no 2_776
H30B H34 2.6953 no 1_655
H31A Br2 3.5320 no 2_776
H31A O6 3.3685 no 2_776
H31A H17 3.3470 no 2_776
H31A H34 3.2828 no 1_655
H31B F6 2.7640 no 1_655
H31B H34 3.3280 no 1_655
H33 S3 3.5895 no 2_675
H33 F2 2.4477 no 2_675
H33 O1 3.1763 no 2_675
H33 O2 3.4162 no 2_675
H33 C39 3.4274 no 2_675
H33 H30A 3.4377 no 1_455
H34 O6 3.1827 no 2_676
H34 C15 3.5281 no 1_445
H34 C30 3.0312 no 1_455
H34 C31 3.4128 no 1_455
H34 H14 3.4781 no 1_445
H34 H15 2.7415 no 1_445
H34 H30A 2.7273 no 1_455
H34 H30B 2.6953 no 1_455
H34 H31A 3.2828 no 1_455
H34 H31B 3.3280 no 1_455
H35 S4 3.0800 no 2_676
H35 F6 3.1083 no 2_676
H35 O5 2.4081 no 2_676
H35 O6 2.9116 no 2_676
H35 H15 2.7278 no 1_445
H35 H26 3.3674 no 2_776
H35 H36 3.4365 no 2_666
H36 C14 3.0245 no 2_776
H36 C15 2.8653 no 2_776
H36 C16 3.5423 no 2_776
H36 C35 3.3414 no 2_666
H36 C36 3.2092 no 2_666
H36 H14 3.1151 no 2_776
H36 H15 2.8428 no 2_776
H36 H26 3.4120 no 2_776
H36 H35 3.4365 no 2_666
H36 H36 3.1859 no 2_666
H37 O5 3.1321 no 1_545
H37 C15 3.0794 no 2_776
H37 C16 2.8933 no 2_776
H37 H15 3.0409 no 2_776
H37 H16 2.7332 no 2_776
H38A S4 3.2214 no 1_545
H38A O4 3.2904 no 1_545
H38A O5 2.2105 no 1_545
H38A H11A 2.8799 no 2_665
H38B S3 3.3399 no 1_545
H38B O2 2.5937 no 1_545
H38B O2 3.4294 no 2_675
H38B O3 3.1156 no 1_545
H38B O5 3.5921 no 1_545
H38B C11 3.4320 no 2_665
H38B C12 3.4226 no .
H38B H11A 3.0333 no 2_665
H38B H11B 3.1162 no 2_665
H38B H12A 2.4394 no .
H38C S3 3.3876 no 2_675
H38C O1 3.4000 no 2_675
H38C O2 2.4422 no 2_675
H38C O5 3.5136 no 1_545
H38C C11 3.1475 no 2_665
H38C C12 3.0590 no 2_665
H38C H11A 2.7277 no 2_665
H38C H11B 3.2482 no 2_665
H38C H12A 3.3697 no .
H38C H12A 3.0376 no 2_665
H38C H12B 2.6397 no 2_665

loop_
_geom_torsion_atom_site_label_1
_geom_torsion_atom_site_label_2
_geom_torsion_atom_site_label_3
_geom_torsion_atom_site_label_4
_geom_torsion
_geom_torsion_publ_flag
C1 S1 C13 C14 160.2(7) no
C1 S1 C13 C18 -21.1(10) no
C13 S1 C1 C2 91.5(7) no
C13 S1 C1 C10 -93.0(7) no
C19 S1 C1 C2 -14.1(7) no
C19 S1 C1 C10 161.3(6) no
C19 S1 C13 C14 -90.2(8) no
C19 S1 C13 C18 88.5(9) no
C20 S2 C32 C33 142.8(5) no
C20 S2 C32 C37 -35.4(7) no
C32 S2 C20 C21 99.5(8) no
C32 S2 C20 C29 -79.5(8) no
C38 S2 C20 C21 -6.3(9) no
C38 S2 C20 C29 174.7(7) no
C38 S2 C32 C33 -108.8(7) no
C38 S2 C32 C37 73.0(7) no
O1 S3 C39 F1 62.3(9) no
O1 S3 C39 F2 -56.0(10) no
O1 S3 C39 F3 -179.9(7) no
O2 S3 C39 F1 -179.2(8) no
O2 S3 C39 F2 62.5(10) no
O2 S3 C39 F3 -61.4(9) no
O3 S3 C39 F1 -58.4(9) no
O3 S3 C39 F2 -176.7(8) no
O3 S3 C39 F3 59.4(9) no
O4 S4 C40 F4 -57.1(10) no
O4 S4 C40 F5 60.5(9) no
O4 S4 C40 F6 -179.1(8) no
O5 S4 C40 F4 63.2(9) no
O5 S4 C40 F5 -179.2(7) no
O5 S4 C40 F6 -58.8(9) no
O6 S4 C40 F4 -177.8(8) no
O6 S4 C40 F5 -60.2(9) no
O6 S4 C40 F6 60.2(10) no
S1 C1 C2 C3 174.4(6) no
S1 C1 C10 C5 -171.4(5) no
S1 C1 C10 C9 10.3(13) no
C2 C1 C10 C5 3.9(12) no
C2 C1 C10 C9 -174.4(8) no
C10 C1 C2 C3 -1.0(14) no
C1 C2 C3 C4 -3.7(13) no
C2 C3 C4 C5 5.6(13) no
C2 C3 C4 C11 -179.4(8) no
C3 C4 C5 C6 176.6(8) no
C3 C4 C5 C10 -2.8(15) no
C3 C4 C11 C12 -179.5(9) no
C5 C4 C11 C12 -3.9(10) no
C11 C4 C5 C6 0.8(11) no
C11 C4 C5 C10 -178.6(8) no
C4 C5 C6 C7 -173.9(8) no
C4 C5 C6 C12 2.8(11) no
C4 C5 C10 C1 -2.1(13) no
C4 C5 C10 C9 176.5(8) no
C6 C5 C10 C1 178.6(8) no
C6 C5 C10 C9 -2.8(13) no
C10 C5 C6 C7 5.5(14) no
C10 C5 C6 C12 -177.8(8) no
C5 C6 C7 C8 -4.8(15) no
C5 C6 C12 C11 -5.1(10) no
C7 C6 C12 C11 171.1(10) no
C12 C6 C7 C8 179.4(9) no
C6 C7 C8 C9 1.7(15) no
C7 C8 C9 Br1 177.6(8) no
C7 C8 C9 C10 0.8(15) no
Br1 C9 C10 C1 1.5(14) no
Br1 C9 C10 C5 -176.8(6) no
C8 C9 C10 C1 178.0(9) no
C8 C9 C10 C5 -0.3(13) no
C4 C11 C12 C6 5.2(10) no
S1 C13 C14 C15 176.8(7) no
S1 C13 C18 C17 -177.2(8) no
C14 C13 C18 C17 1.4(18) no
C18 C13 C14 C15 -1.9(17) no
C13 C14 C15 C16 0.5(16) no
C14 C15 C16 C17 1.4(18) no
C15 C16 C17 C18 -1.9(19) no
C16 C17 C18 C13 0.6(18) no
S2 C20 C21 C22 -177.4(7) no
S2 C20 C29 C24 178.8(6) no
S2 C20 C29 C28 -4.7(15) no
C21 C20 C29 C24 -0.3(13) no
C21 C20 C29 C28 176.3(10) no
C29 C20 C21 C22 1.6(16) no
C20 C21 C22 C23 -1.7(17) no
C21 C22 C23 C24 0.5(16) no
C21 C22 C23 C30 179.1(10) no
C22 C23 C24 C25 177.8(10) no
C22 C23 C24 C29 0.8(17) no
C22 C23 C30 C31 -178.6(11) no
C24 C23 C30 C31 0.2(12) no
C30 C23 C24 C25 -1.1(12) no
C30 C23 C24 C29 -178.1(9) no
C23 C24 C25 C26 179.3(9) no
C23 C24 C25 C31 1.6(12) no
C23 C24 C29 C20 -0.9(14) no
C23 C24 C29 C28 -178.2(9) no
C25 C24 C29 C20 -177.5(9) no
C25 C24 C29 C28 5.2(14) no
C29 C24 C25 C26 -3.7(16) no
C29 C24 C25 C31 178.6(9) no
C24 C25 C26 C27 1.9(16) no
C24 C25 C31 C30 -1.4(12) no
C26 C25 C31 C30 -178.5(12) no
C31 C25 C26 C27 178.8(12) no
C25 C26 C27 C28 -2.0(17) no
C26 C27 C28 Br2 -177.3(9) no
C26 C27 C28 C29 3.9(16) no
Br2 C28 C29 C20 -0.5(15) no
Br2 C28 C29 C24 176.1(6) no
C27 C28 C29 C20 178.3(10) no
C27 C28 C29 C24 -5.2(14) no
C23 C30 C31 C25 0.7(12) no
S2 C32 C33 C34 179.6(5) no
S2 C32 C37 C36 180.0(5) no
C33 C32 C37 C36 1.9(11) no
C37 C32 C33 C34 -2.2(12) no
C32 C33 C34 C35 2.4(13) no
C33 C34 C35 C36 -2.4(13) no
C34 C35 C36 C37 2.0(12) no
C35 C36 C37 C32 -1.8(11) no
